data_7034902
loop_
_publ_author_name
'Williams, Owen M.'
'Cowley, Alan H.'
'Rose, Michael J.'

_publ_section_title
;
 Structural and electronic characterization of multi-electron reduced
 naphthalene (BIAN) cobaloximes.
;
_journal_issue 29
_journal_name_full 'Dalton transactions (Cambridge, England : 2003)'
_journal_page_first 13017
_journal_page_last 13029
_journal_paper_doi 10.1039/c5dt00924c
_journal_volume 44
_journal_year 2015
_chemical_formula_sum 'C12 H8 N2 O2'
_chemical_formula_weight 212.20
_chemical_name_systematic
;
 ?
;
_space_group_crystal_system monoclinic
_space_group_IT_number 14
_space_group_name_Hall '-P 2ybc'
_space_group_name_H-M_alt 'P 1 21/c 1'
_symmetry_space_group_name_Hall '-P 2ybc'
_symmetry_space_group_name_H-M 'P 1 21/c 1'
_atom_sites_solution_hydrogens geom
_audit_creation_method SHELXL-2013
_audit_update_record
;
2015-03-05 deposited with the CCDC.
2015-04-02 downloaded from the CCDC.
;
_cell_angle_alpha 90
_cell_angle_beta 92.7816(102)
_cell_angle_gamma 90
_cell_formula_units_Z 4
_cell_length_a 7.844(3)
_cell_length_b 7.8009(29)
_cell_length_c 15.3089(59)
_cell_measurement_temperature 298(2)
_cell_volume 935.7(6)
_computing_structure_refinement 'SHELXL-2013 (Sheldrick, 2013)'
_diffrn_ambient_temperature 298(2)
_diffrn_measured_fraction_theta_full 0.971
_diffrn_measured_fraction_theta_max 0.998
_diffrn_radiation_type MoK\a
_diffrn_radiation_wavelength 0.71073
_diffrn_reflns_av_R_equivalents 0.0317
_diffrn_reflns_av_unetI/netI 0.0291
_diffrn_reflns_laue_measured_fraction_full 0.971
_diffrn_reflns_laue_measured_fraction_max 0.998
_diffrn_reflns_limit_h_max 9
_diffrn_reflns_limit_h_min -9
_diffrn_reflns_limit_k_max 9
_diffrn_reflns_limit_k_min -9
_diffrn_reflns_limit_l_max 18
_diffrn_reflns_limit_l_min -16
_diffrn_reflns_number 6727
_diffrn_reflns_point_group_measured_fraction_full 0.971
_diffrn_reflns_point_group_measured_fraction_max 0.998
_diffrn_reflns_theta_full 25.242
_diffrn_reflns_theta_max 24.997
_diffrn_reflns_theta_min 3.632
_exptl_absorpt_coefficient_mu 0.106
_exptl_absorpt_correction_T_max 1.00000
_exptl_absorpt_correction_T_min 0.837342
_exptl_absorpt_correction_type multi-scan
_exptl_absorpt_process_details
;
Abscor. T. Higashi (2001). The Rigaku Corporation, Tokyo, Japan. 
;
_exptl_crystal_colour Yellow
_exptl_crystal_density_diffrn 1.506
_exptl_crystal_description Blocks
_exptl_crystal_F_000 440
_exptl_crystal_size_max 0.182
_exptl_crystal_size_mid 0.114
_exptl_crystal_size_min 0.094
_refine_diff_density_max 0.169
_refine_diff_density_min -0.198
_refine_diff_density_rms 0.037
_refine_ls_extinction_method none
_refine_ls_goodness_of_fit_ref 1.105
_refine_ls_hydrogen_treatment constr
_refine_ls_matrix_type full
_refine_ls_number_parameters 147
_refine_ls_number_reflns 1647
_refine_ls_number_restraints 0
_refine_ls_restrained_S_all 1.105
_refine_ls_R_factor_all 0.0510
_refine_ls_R_factor_gt 0.0415
_refine_ls_shift/su_max 0.000
_refine_ls_shift/su_mean 0.000
_refine_ls_structure_factor_coef Fsqd
_refine_ls_weighting_details 'w=1/[\s^2^(Fo^2^)+(0.0330P)^2^+0.3335P] where P=(Fo^2^+2Fc^2^)/3'
_refine_ls_weighting_scheme calc
_refine_ls_wR_factor_gt 0.0905
_refine_ls_wR_factor_ref 0.0956
_reflns_Friedel_coverage 0.000
_reflns_number_gt 1379
_reflns_number_total 1647
_reflns_threshold_expression 'I > 2\s(I)'
_cod_data_source_file c5dt00924c2.cif
_cod_data_source_block aqdH2
_cod_depositor_comments 'Adding full bibliography for 7034902--7034906.cif.'
_cod_original_cell_volume 935.68(62)
_cod_database_code 7034902
_shelx_space_group_comment
;
The symmetry employed for this shelxl refinement is uniquely defined
by the following loop, which should always be used as a source of
symmetry information in preference to the above space-group names.
They are only intended as comments.
;
_shelxl_version_number 2013-4

loop_
_space_group_symop_operation_xyz
'x, y, z'
'-x, y+1/2, -z+1/2'
'-x, -y, -z'
'x, -y-1/2, z-1/2'

loop_
_atom_site_label
_atom_site_type_symbol
_atom_site_fract_x
_atom_site_fract_y
_atom_site_fract_z
_atom_site_U_iso_or_equiv
_atom_site_adp_type
_atom_site_occupancy
_atom_site_site_symmetry_order
_atom_site_calc_flag
_atom_site_refinement_flags_posn
_atom_site_refinement_flags_adp
C1 C 0.2029(2) 0.1322(2) 0.89442(11) 0.0322(4) Uani 1 1 d . .
C2 C 0.1417(2) -0.0500(2) 0.88807(11) 0.0312(4) Uani 1 1 d . .
C3 C 0.1833(2) -0.1315(2) 0.97350(11) 0.0309(4) Uani 1 1 d . .
C4 C 0.1545(2) -0.2899(2) 1.00942(12) 0.0378(4) Uani 1 1 d . .
H4 H 0.0981 -0.3752 0.9769 0.045 Uiso 1 1 calc R U
C5 C 0.2126(2) -0.3198(2) 1.09687(12) 0.0431(5) Uani 1 1 d . .
H5 H 0.1922 -0.4262 1.1217 0.052 Uiso 1 1 calc R U
C6 C 0.2980(2) -0.1982(2) 1.14641(12) 0.0423(5) Uani 1 1 d . .
H6 H 0.3345 -0.2237 1.2036 0.051 Uiso 1 1 calc R U
C7 C 0.3314(2) -0.0336(2) 1.11141(11) 0.0355(4) Uani 1 1 d . .
C8 C 0.4180(2) 0.1061(3) 1.15313(12) 0.0443(5) Uani 1 1 d . .
H8 H 0.4622 0.0939 1.2103 0.053 Uiso 1 1 calc R U
C9 C 0.4374(2) 0.2592(3) 1.11035(13) 0.0467(5) Uani 1 1 d . .
H9 H 0.4955 0.3480 1.1394 0.056 Uiso 1 1 calc R U
C10 C 0.3725(2) 0.2865(2) 1.02418(12) 0.0406(5) Uani 1 1 d . .
H10 H 0.3860 0.3917 0.9968 0.049 Uiso 1 1 calc R U
C11 C 0.2887(2) 0.1536(2) 0.98139(11) 0.0323(4) Uani 1 1 d . .
C12 C 0.27076(19) -0.0048(2) 1.02513(11) 0.0302(4) Uani 1 1 d . .
N1 N 0.1668(2) 0.23935(18) 0.83250(10) 0.0396(4) Uani 1 1 d . .
N2 N 0.06639(19) -0.10495(18) 0.81700(10) 0.0387(4) Uani 1 1 d . .
O1 O 0.22755(19) 0.40516(16) 0.85268(9) 0.0534(4) Uani 1 1 d . .
H1 H 0.1772 0.4751 0.8209 0.080 Uiso 1 1 calc R U
O2 O 0.01929(18) -0.27728(15) 0.82353(8) 0.0466(4) Uani 1 1 d . .
H2 H -0.0389 -0.3050 0.7799 0.070 Uiso 1 1 calc R U

loop_
_atom_site_aniso_label
_atom_site_aniso_U_11
_atom_site_aniso_U_22
_atom_site_aniso_U_33
_atom_site_aniso_U_23
_atom_site_aniso_U_13
_atom_site_aniso_U_12
C1 0.0316(9) 0.0359(9) 0.0289(10) 0.0005(7) -0.0011(7) 0.0041(7)
C2 0.0312(9) 0.0356(9) 0.0265(9) -0.0004(7) -0.0024(7) 0.0036(7)
C3 0.0297(9) 0.0347(9) 0.0280(9) -0.0011(7) -0.0007(7) 0.0035(7)
C4 0.0394(10) 0.0357(10) 0.0380(11) -0.0006(8) 0.0002(8) -0.0003(8)
C5 0.0493(11) 0.0401(10) 0.0403(11) 0.0099(8) 0.0056(9) 0.0041(9)
C6 0.0455(11) 0.0532(12) 0.0278(10) 0.0075(8) -0.0022(8) 0.0096(9)
C7 0.0309(9) 0.0462(11) 0.0292(10) -0.0017(8) -0.0024(7) 0.0068(8)
C8 0.0423(11) 0.0600(12) 0.0296(10) -0.0069(9) -0.0089(8) 0.0035(9)
C9 0.0434(11) 0.0500(12) 0.0457(12) -0.0142(9) -0.0081(9) -0.0041(9)
C10 0.0423(10) 0.0358(10) 0.0432(11) -0.0036(8) -0.0020(9) -0.0019(8)
C11 0.0310(9) 0.0335(9) 0.0322(10) -0.0009(7) -0.0003(7) 0.0038(7)
C12 0.0266(8) 0.0360(9) 0.0276(9) -0.0016(7) -0.0012(7) 0.0049(7)
N1 0.0463(9) 0.0361(8) 0.0361(9) 0.0043(7) -0.0029(7) 0.0012(7)
N2 0.0441(9) 0.0359(8) 0.0352(9) -0.0006(6) -0.0071(7) 0.0007(7)
O1 0.0706(10) 0.0343(7) 0.0544(9) 0.0083(6) -0.0054(7) -0.0005(7)
O2 0.0594(9) 0.0389(7) 0.0397(8) -0.0015(6) -0.0153(6) -0.0069(6)

loop_
_atom_type_symbol
_atom_type_description
_atom_type_scat_dispersion_real
_atom_type_scat_dispersion_imag
_atom_type_scat_source
C C 0.0033 0.0016 'International Tables Vol C Tables 4.2.6.8 and 6.1.1.4'
H H 0.0000 0.0000 'International Tables Vol C Tables 4.2.6.8 and 6.1.1.4'
N N 0.0061 0.0033 'International Tables Vol C Tables 4.2.6.8 and 6.1.1.4'
O O 0.0106 0.0060 'International Tables Vol C Tables 4.2.6.8 and 6.1.1.4'

loop_
_geom_angle_atom_site_label_1
_geom_angle_atom_site_label_2
_geom_angle_atom_site_label_3
_geom_angle
N1 C1 C11 131.90(16)
N1 C1 C2 120.65(15)
C11 C1 C2 107.27(14)
N2 C2 C3 132.73(16)
N2 C2 C1 120.17(15)
C3 C2 C1 107.09(13)
C4 C3 C12 119.10(16)
C4 C3 C2 135.02(16)
C12 C3 C2 105.87(14)
C3 C4 C5 118.40(17)
C3 C4 H4 120.8
C5 C4 H4 120.8
C6 C5 C4 122.49(17)
C6 C5 H5 118.8
C4 C5 H5 118.8
C5 C6 C7 120.77(17)
C5 C6 H6 119.6
C7 C6 H6 119.6
C12 C7 C8 115.75(16)
C12 C7 C6 116.13(16)
C8 C7 C6 128.13(17)
C9 C8 C7 120.98(17)
C9 C8 H8 119.5
C7 C8 H8 119.5
C8 C9 C10 122.32(17)
C8 C9 H9 118.8
C10 C9 H9 118.8
C11 C10 C9 118.39(17)
C11 C10 H10 120.8
C9 C10 H10 120.8
C10 C11 C12 119.24(16)
C10 C11 C1 134.68(16)
C12 C11 C1 106.08(14)
C7 C12 C11 123.31(15)
C7 C12 C3 123.09(16)
C11 C12 C3 113.59(15)
C1 N1 O1 112.09(14)
C2 N2 O2 111.83(14)
N1 O1 H1 109.5
N2 O2 H2 109.5

loop_
_geom_bond_atom_site_label_1
_geom_bond_atom_site_label_2
_geom_bond_distance
C1 N1 1.285(2)
C1 C11 1.472(2)
C1 C2 1.502(2)
C2 N2 1.286(2)
C2 C3 1.476(2)
C3 C4 1.375(2)
C3 C12 1.421(2)
C4 C5 1.413(3)
C4 H4 0.9300
C5 C6 1.369(3)
C5 H5 0.9300
C6 C7 1.421(3)
C6 H6 0.9300
C7 C12 1.400(2)
C7 C8 1.420(3)
C8 C9 1.374(3)
C8 H8 0.9300
C9 C10 1.407(3)
C9 H9 0.9300
C10 C11 1.376(2)
C10 H10 0.9300
C11 C12 1.416(2)
N1 O1 1.4075(19)
N2 O2 1.3990(18)
O1 H1 0.8200
O2 H2 0.8200

loop_
_geom_torsion_atom_site_label_1
_geom_torsion_atom_site_label_2
_geom_torsion_atom_site_label_3
_geom_torsion_atom_site_label_4
_geom_torsion
N1 C1 C2 N2 6.6(3)
C11 C1 C2 N2 -177.76(15)
N1 C1 C2 C3 -172.35(15)
C11 C1 C2 C3 3.25(17)
N2 C2 C3 C4 -2.2(3)
C1 C2 C3 C4 176.66(18)
N2 C2 C3 C12 178.80(18)
C1 C2 C3 C12 -2.38(17)
C12 C3 C4 C5 0.4(2)
C2 C3 C4 C5 -178.60(18)
C3 C4 C5 C6 -0.8(3)
C4 C5 C6 C7 0.3(3)
C5 C6 C7 C12 0.6(3)
C5 C6 C7 C8 -179.72(18)
C12 C7 C8 C9 0.8(3)
C6 C7 C8 C9 -178.88(18)
C7 C8 C9 C10 0.5(3)
C8 C9 C10 C11 -0.8(3)
C9 C10 C11 C12 0.0(3)
C9 C10 C11 C1 178.83(18)
N1 C1 C11 C10 -6.9(3)
C2 C1 C11 C10 178.21(19)
N1 C1 C11 C12 172.09(18)
C2 C1 C11 C12 -2.82(17)
C8 C7 C12 C11 -1.7(2)
C6 C7 C12 C11 178.03(15)
C8 C7 C12 C3 179.18(15)
C6 C7 C12 C3 -1.1(2)
C10 C11 C12 C7 1.3(2)
C1 C11 C12 C7 -177.83(15)
C10 C11 C12 C3 -179.44(15)
C1 C11 C12 C3 1.39(19)
C4 C3 C12 C7 0.6(2)
C2 C3 C12 C7 179.87(15)
C4 C3 C12 C11 -178.58(15)
C2 C3 C12 C11 0.65(18)
C11 C1 N1 O1 2.4(3)
C2 C1 N1 O1 176.79(14)
C3 C2 N2 O2 -1.5(3)
C1 C2 N2 O2 179.84(14)
